data_4125245
loop_
_publ_author_name
'Wu, Jie'
'Cheng, Yangyang'
'Lan, Jingbo'
'Wu, Di'
'Qian, Shengyou'
'Yan, Lipeng'
'He, Zhen'
'Li, Xiaoyu'
'Wang, Kai'
'Zou, Bo'
'You, Jingsong'

_publ_section_title
;
 Molecular Engineering of Mechanochromic Materials by Programmed C-H
 Arylation: Making a Counterpoint in the Chromism Trend.
;
_journal_issue 39
_journal_name_full 'Journal of the American Chemical Society'
_journal_page_first 12803
_journal_page_last 12812
_journal_paper_doi 10.1021/jacs.6b03890
_journal_volume 138
_journal_year 2016
_chemical_formula_moiety 'C13 H13 N5'
_chemical_formula_sum 'C14 H13 N4'
_chemical_formula_weight 237.28
_chemical_name_systematic
;
 ?
;
_space_group_crystal_system monoclinic
_space_group_IT_number 14
_space_group_name_Hall '-P 2yn'
_space_group_name_H-M_alt 'P 1 21/n 1'
_symmetry_space_group_name_Hall '-P 2yn'
_symmetry_space_group_name_H-M 'P 1 21/n 1'
_atom_sites_solution_hydrogens geom
_atom_sites_solution_primary direct
_audit_creation_date 2014-02-25
_audit_creation_method
;
Olex2 1.2
(compiled 2013.12.10 svn.r2850 for OlexSys, GUI svn.r4736)
;
_cell_angle_alpha 90
_cell_angle_beta 99.199(5)
_cell_angle_gamma 90
_cell_formula_units_Z 4
_cell_length_a 6.3116(3)
_cell_length_b 19.0781(12)
_cell_length_c 9.8328(6)
_cell_measurement_reflns_used 1467
_cell_measurement_temperature 293(2)
_cell_measurement_theta_max 27.7770
_cell_measurement_theta_min 3.5880
_cell_volume 1168.77(12)
_computing_cell_refinement
;
CrysAlisPro, Agilent Technologies,
Version 1.171.36.28 (release 01-02-2013 CrysAlis171 .NET)
(compiled Feb  1 2013,16:14:44)
;
_computing_data_collection
;
CrysAlisPro, Agilent Technologies,
Version 1.171.36.28 (release 01-02-2013 CrysAlis171 .NET)
(compiled Feb  1 2013,16:14:44)
;
_computing_data_reduction
;
CrysAlisPro, Agilent Technologies,
Version 1.171.36.28 (release 01-02-2013 CrysAlis171 .NET)
(compiled Feb  1 2013,16:14:44)
;
_computing_molecular_graphics 'Olex2 (Dolomanov et al., 2009)'
_computing_publication_material 'Olex2 (Dolomanov et al., 2009)'
_computing_structure_refinement 'ShelXL-2012 (Sheldrick, 2008)'
_computing_structure_solution 'ShelXS (Sheldrick, 2008)'
_diffrn_ambient_temperature 293.15
_diffrn_detector_area_resol_mean 16.0874
_diffrn_measured_fraction_theta_full 0.998
_diffrn_measured_fraction_theta_max 0.999
_diffrn_measurement_details
;
  1 omega  -14.00   21.20   0.8000   25.0000
omega____ theta____ kappa____ phi______ frames
    -      -17.3611  -99.0000  -30.0000 44

  2 omega   -1.00   86.20   0.8000   25.0000
omega____ theta____ kappa____ phi______ frames
    -       19.1580   57.0000 -180.0000 109

  3 omega  -25.00   82.20   0.8000   25.0000
omega____ theta____ kappa____ phi______ frames
    -       19.1580   19.0000  120.0000 134
;
_diffrn_measurement_device_type 'Xcalibur, Eos'
_diffrn_measurement_method '\w scans'
_diffrn_orient_matrix_UB_11 0.0388581000
_diffrn_orient_matrix_UB_12 0.0028361000
_diffrn_orient_matrix_UB_13 0.0714906000
_diffrn_orient_matrix_UB_21 -0.0199015000
_diffrn_orient_matrix_UB_22 0.0366414000
_diffrn_orient_matrix_UB_23 -0.0032358000
_diffrn_orient_matrix_UB_31 -0.1051620000
_diffrn_orient_matrix_UB_32 -0.0058273000
_diffrn_orient_matrix_UB_33 0.0144055000
_diffrn_radiation_monochromator graphite
_diffrn_radiation_type MoK\a
_diffrn_radiation_wavelength 0.71073
_diffrn_reflns_av_R_equivalents 0.0190
_diffrn_reflns_av_unetI/netI 0.0326
_diffrn_reflns_Laue_measured_fraction_full 0.998
_diffrn_reflns_Laue_measured_fraction_max 0.999
_diffrn_reflns_limit_h_max 7
_diffrn_reflns_limit_h_min -5
_diffrn_reflns_limit_k_max 13
_diffrn_reflns_limit_k_min -23
_diffrn_reflns_limit_l_max 11
_diffrn_reflns_limit_l_min -12
_diffrn_reflns_number 5188
_diffrn_reflns_point_group_measured_fraction_full 0.998
_diffrn_reflns_point_group_measured_fraction_max 0.999
_diffrn_reflns_theta_full 25.242
_diffrn_reflns_theta_max 26.365
_diffrn_reflns_theta_min 2.994
_diffrn_source 'Enhance (Mo) X-ray Source'
_exptl_absorpt_coefficient_mu 0.085
_exptl_absorpt_correction_T_max 1.00000
_exptl_absorpt_correction_T_min 0.76699
_exptl_absorpt_correction_type multi-scan
_exptl_absorpt_process_details
;
CrysAlisPro, Agilent Technologies,
Version 1.171.36.28 (release 01-02-2013 CrysAlis171 .NET)
(compiled Feb  1 2013,16:14:44)
Empirical absorption correction using spherical harmonics,
 implemented in SCALE3 ABSPACK scaling algorithm.
;
_exptl_crystal_colour
;
;
_exptl_crystal_density_diffrn 1.348
_exptl_crystal_description
;
;
_exptl_crystal_F_000 500
_exptl_crystal_size_max 0.3
_exptl_crystal_size_mid 0.25
_exptl_crystal_size_min 0.25
_refine_diff_density_max 0.166
_refine_diff_density_min -0.208
_refine_diff_density_rms 0.044
_refine_ls_extinction_method none
_refine_ls_goodness_of_fit_ref 1.031
_refine_ls_hydrogen_treatment mixed
_refine_ls_matrix_type full
_refine_ls_number_parameters 165
_refine_ls_number_reflns 2383
_refine_ls_number_restraints 0
_refine_ls_restrained_S_all 1.031
_refine_ls_R_factor_all 0.0685
_refine_ls_R_factor_gt 0.0470
_refine_ls_shift/su_max 0.001
_refine_ls_shift/su_mean 0.000
_refine_ls_structure_factor_coef Fsqd
_refine_ls_weighting_details
;
 w=1/[\s^2^(Fo^2^)+(0.0571P)^2^+0.1366P]
 where P=(Fo^2^+2Fc^2^)/3
;
_refine_ls_weighting_scheme calc
_refine_ls_wR_factor_gt 0.1092
_refine_ls_wR_factor_ref 0.1236
_reflns_Friedel_coverage 0.000
_reflns_number_gt 1729
_reflns_number_total 2383
_reflns_threshold_expression 'I > 2\s(I)'
_cod_data_source_file ja6b03890_si_002.cif
_cod_data_source_block 140115_s2_wj
_cod_depositor_comments 'Adding full bibliography for 4125235--4125245.cif.'
_cod_original_cell_volume 1168.78(12)
_cod_database_code 4125245
_shelxl_version_number 2013-2
_chemical_oxdiff_formula c12h12n2o3
_shelx_space_group_comment
;
The symmetry employed for this shelxl refinement is uniquely defined
by the following loop, which should always be used as a source of
symmetry information in preference to the above space-group names.
They are only intended as comments.
;
_shelx_estimated_absorpt_t_max 0.979
_shelx_estimated_absorpt_t_min 0.975
_reflns_odcompleteness_completeness 99.80
_reflns_odcompleteness_iscentric 1
_reflns_odcompleteness_theta 26.32
_olex2_refinement_description
;
1. Fixed Uiso
 At 1.2 times of:
  All C(H) groups
 At 1.5 times of:
  All C(H,H,H) groups
2.a Aromatic/amide H refined with riding coordinates:
 C3(H3), C4(H4), C5(H5), C7(H7), C8(H8), C10(H10), C11(H11)
2.b Idealised Me refined as rotating group:
 C12(H12A,H12B,H12C), C13(H13A,H13B,H13C)
;

loop_
_space_group_symop_operation_xyz
'x, y, z'
'-x+1/2, y+1/2, -z+1/2'
'-x, -y, -z'
'x-1/2, -y-1/2, z-1/2'

loop_
_atom_site_label
_atom_site_type_symbol
_atom_site_fract_x
_atom_site_fract_y
_atom_site_fract_z
_atom_site_U_iso_or_equiv
_atom_site_adp_type
_atom_site_occupancy
_atom_site_site_symmetry_order
_atom_site_calc_flag
_atom_site_refinement_flags_posn
C1 C 0.4300(2) 0.11157(8) 0.52857(15) 0.0371(4) Uani 1 1 d .
C2 C 0.3855(2) 0.19335(9) 0.38300(16) 0.0400(4) Uani 1 1 d .
C3 C 0.7519(3) 0.21156(10) 0.35739(17) 0.0488(5) Uani 1 1 d .
H3 H 0.8964 0.1998 0.3782 0.059 Uiso 1 1 calc R
C4 C 0.6826(3) 0.26361(10) 0.26846(18) 0.0533(5) Uani 1 1 d .
H4 H 0.7795 0.2893 0.2266 0.064 Uiso 1 1 calc R
C5 C 0.4635(3) 0.27833(10) 0.24024(18) 0.0528(5) Uani 1 1 d .
H5 H 0.4197 0.3147 0.1792 0.063 Uiso 1 1 calc R
C6 C 0.3884(2) 0.05798(9) 0.62654(16) 0.0382(4) Uani 1 1 d .
C7 C 0.1835(2) 0.03818(9) 0.64338(18) 0.0460(4) Uani 1 1 d .
H7 H 0.0662 0.0600 0.5909 0.055 Uiso 1 1 calc R
C8 C 0.1493(3) -0.01290(10) 0.7357(2) 0.0512(5) Uani 1 1 d .
H8 H 0.0092 -0.0250 0.7441 0.061 Uiso 1 1 calc R
C9 C 0.3203(2) -0.04719(9) 0.81771(17) 0.0430(4) Uani 1 1 d .
C10 C 0.5266(3) -0.02670(10) 0.80018(18) 0.0486(5) Uani 1 1 d .
H10 H 0.6447 -0.0480 0.8527 0.058 Uiso 1 1 calc R
C11 C 0.5584(3) 0.02403(9) 0.70745(18) 0.0470(4) Uani 1 1 d .
H11 H 0.6981 0.0362 0.6982 0.056 Uiso 1 1 calc R
C12 C 0.0754(3) -0.11591(13) 0.9351(2) 0.0791(7) Uani 1 1 d .
H12A H 0.0185 -0.0769 0.9792 0.119 Uiso 1 1 calc GR
H12B H 0.0825 -0.1562 0.9941 0.119 Uiso 1 1 calc GR
H12C H -0.0160 -0.1259 0.8496 0.119 Uiso 1 1 calc GR
C13 C 0.4671(3) -0.13266(11) 0.9937(2) 0.0586(5) Uani 1 1 d .
H13A H 0.5567 -0.1547 0.9360 0.088 Uiso 1 1 calc GR
H13B H 0.4144 -0.1674 1.0505 0.088 Uiso 1 1 calc GR
H13C H 0.5490 -0.0983 1.0510 0.088 Uiso 1 1 calc GR
N1 N 0.2748(2) 0.15169(7) 0.45439(14) 0.0436(4) Uani 1 1 d .
N2 N 0.63028(19) 0.12495(7) 0.50884(13) 0.0407(4) Uani 1 1 d .
N3 N 0.60064(19) 0.17740(7) 0.41470(13) 0.0389(3) Uani 1 1 d .
N4 N 0.3140(2) 0.24469(8) 0.29348(15) 0.0499(4) Uani 1 1 d .
N5 N 0.2883(2) -0.09893(9) 0.90870(17) 0.0590(5) Uani 1 1 d .

loop_
_atom_site_aniso_label
_atom_site_aniso_U_11
_atom_site_aniso_U_22
_atom_site_aniso_U_33
_atom_site_aniso_U_23
_atom_site_aniso_U_13
_atom_site_aniso_U_12
C1 0.0338(8) 0.0384(9) 0.0384(8) -0.0063(7) 0.0039(6) 0.0020(7)
C2 0.0356(8) 0.0417(10) 0.0411(9) -0.0042(8) 0.0017(7) 0.0031(7)
C3 0.0387(9) 0.0567(12) 0.0503(10) 0.0014(9) 0.0053(7) -0.0058(8)
C4 0.0561(11) 0.0549(12) 0.0482(11) 0.0043(9) 0.0063(8) -0.0109(9)
C5 0.0634(12) 0.0486(12) 0.0436(10) 0.0053(9) 0.0004(8) 0.0004(9)
C6 0.0347(8) 0.0389(10) 0.0405(9) -0.0044(7) 0.0048(6) 0.0025(7)
C7 0.0336(8) 0.0497(11) 0.0535(10) 0.0061(9) 0.0031(7) 0.0051(7)
C8 0.0339(9) 0.0544(12) 0.0656(12) 0.0093(9) 0.0090(8) 0.0035(8)
C9 0.0406(9) 0.0422(10) 0.0464(9) 0.0007(8) 0.0071(7) 0.0053(7)
C10 0.0366(9) 0.0524(11) 0.0548(11) 0.0091(9) 0.0014(7) 0.0077(8)
C11 0.0321(8) 0.0524(11) 0.0563(11) 0.0058(9) 0.0067(7) 0.0020(7)
C12 0.0536(12) 0.0901(18) 0.0963(17) 0.0437(15) 0.0205(11) 0.0066(11)
C13 0.0587(11) 0.0550(13) 0.0606(12) 0.0125(10) 0.0048(9) 0.0095(9)
N1 0.0352(7) 0.0465(9) 0.0485(8) 0.0020(7) 0.0047(6) 0.0056(6)
N2 0.0346(7) 0.0432(9) 0.0429(7) 0.0035(7) 0.0022(5) 0.0007(6)
N3 0.0339(7) 0.0421(8) 0.0393(7) -0.0013(6) 0.0018(5) -0.0004(6)
N4 0.0507(9) 0.0467(9) 0.0497(9) 0.0038(7) 0.0004(7) 0.0069(7)
N5 0.0455(9) 0.0620(11) 0.0697(11) 0.0255(9) 0.0095(7) 0.0064(7)

loop_
_atom_type_symbol
_atom_type_description
_atom_type_scat_dispersion_real
_atom_type_scat_dispersion_imag
_atom_type_scat_source
C C 0.0033 0.0016 'International Tables Vol C Tables 4.2.6.8 and 6.1.1.4'
H H 0.0000 0.0000 'International Tables Vol C Tables 4.2.6.8 and 6.1.1.4'
N N 0.0061 0.0033 'International Tables Vol C Tables 4.2.6.8 and 6.1.1.4'

loop_
_geom_angle_atom_site_label_1
_geom_angle_atom_site_label_2
_geom_angle_atom_site_label_3
_geom_angle
N1 C1 C6 123.99(13)
N2 C1 C6 120.37(13)
N2 C1 N1 115.62(14)
N1 C2 N3 109.29(14)
N1 C2 N4 129.12(14)
N4 C2 N3 121.59(15)
C4 C3 H3 121.7
C4 C3 N3 116.63(16)
N3 C3 H3 121.7
C3 C4 H4 120.5
C3 C4 C5 119.04(17)
C5 C4 H4 120.5
C4 C5 H5 117.5
N4 C5 C4 124.99(17)
N4 C5 H5 117.5
C7 C6 C1 122.82(14)
C7 C6 C11 117.10(16)
C11 C6 C1 120.08(14)
C6 C7 H7 119.2
C8 C7 C6 121.51(15)
C8 C7 H7 119.2
C7 C8 H8 119.2
C7 C8 C9 121.58(15)
C9 C8 H8 119.2
C10 C9 C8 116.47(16)
N5 C9 C8 122.17(15)
N5 C9 C10 121.35(15)
C9 C10 H10 119.3
C11 C10 C9 121.35(15)
C11 C10 H10 119.3
C6 C11 H11 119.0
C10 C11 C6 121.98(15)
C10 C11 H11 119.0
H12A C12 H12B 109.5
H12A C12 H12C 109.5
H12B C12 H12C 109.5
N5 C12 H12A 109.5
N5 C12 H12B 109.5
N5 C12 H12C 109.5
H13A C13 H13B 109.5
H13A C13 H13C 109.5
H13B C13 H13C 109.5
N5 C13 H13A 109.5
N5 C13 H13B 109.5
N5 C13 H13C 109.5
C2 N1 C1 103.03(12)
C1 N2 N3 102.12(12)
C3 N3 C2 122.38(14)
C3 N3 N2 127.68(13)
N2 N3 C2 109.93(13)
C5 N4 C2 115.36(15)
C9 N5 C12 121.15(15)
C9 N5 C13 121.13(15)
C13 N5 C12 117.32(15)

loop_
_geom_bond_atom_site_label_1
_geom_bond_atom_site_label_2
_geom_bond_distance
C1 C6 1.457(2)
C1 N1 1.3597(19)
C1 N2 1.3340(19)
C2 N1 1.330(2)
C2 N3 1.3781(19)
C2 N4 1.346(2)
C3 H3 0.9300
C3 C4 1.349(2)
C3 N3 1.351(2)
C4 H4 0.9300
C4 C5 1.395(3)
C5 H5 0.9300
C5 N4 1.317(2)
C6 C7 1.382(2)
C6 C11 1.390(2)
C7 H7 0.9300
C7 C8 1.372(2)
C8 H8 0.9300
C8 C9 1.402(2)
C9 C10 1.396(2)
C9 N5 1.369(2)
C10 H10 0.9300
C10 C11 1.366(2)
C11 H11 0.9300
C12 H12A 0.9600
C12 H12B 0.9600
C12 H12C 0.9600
C12 N5 1.446(2)
C13 H13A 0.9600
C13 H13B 0.9600
C13 H13C 0.9600
C13 N5 1.443(2)
N2 N3 1.3556(18)

loop_
_geom_torsion_atom_site_label_1
_geom_torsion_atom_site_label_2
_geom_torsion_atom_site_label_3
_geom_torsion_atom_site_label_4
_geom_torsion
C1 C6 C7 C8 179.46(16)
C1 C6 C11 C10 -179.74(16)
C1 N2 N3 C2 0.38(16)
C1 N2 N3 C3 179.81(15)
C3 C4 C5 N4 -0.5(3)
C4 C3 N3 C2 1.2(2)
C4 C3 N3 N2 -178.13(15)
C4 C5 N4 C2 1.1(3)
C6 C1 N1 C2 178.61(14)
C6 C1 N2 N3 -178.93(13)
C6 C7 C8 C9 0.3(3)
C7 C6 C11 C10 -0.1(3)
C7 C8 C9 C10 -0.1(3)
C7 C8 C9 N5 -179.00(17)
C8 C9 C10 C11 -0.2(3)
C8 C9 N5 C12 -6.4(3)
C8 C9 N5 C13 -178.95(18)
C9 C10 C11 C6 0.3(3)
C10 C9 N5 C12 174.70(19)
C10 C9 N5 C13 2.2(3)
C11 C6 C7 C8 -0.1(3)
N1 C1 C6 C7 6.5(2)
N1 C1 C6 C11 -173.90(15)
N1 C1 N2 N3 -0.20(18)
N1 C2 N3 C3 -179.92(15)
N1 C2 N3 N2 -0.45(18)
N1 C2 N4 C5 178.61(16)
N2 C1 C6 C7 -174.87(16)
N2 C1 C6 C11 4.7(2)
N2 C1 N1 C2 -0.07(18)
N3 C2 N1 C1 0.31(17)
N3 C2 N4 C5 -0.5(2)
N3 C3 C4 C5 -0.7(3)
N4 C2 N1 C1 -178.90(17)
N4 C2 N3 C3 -0.6(2)
N4 C2 N3 N2 178.82(14)
N5 C9 C10 C11 178.74(17)
